data_2230810
loop_
_publ_author_name
'Sadikhova, Nurlana D.'
'Khalilov, Ali. N.'
'Gurbanov, Atash V.'
'Brito, Iv\'an'

_publ_section_title
;
 Second monoclinic modification of cyclohexane-1,1-dicarbonitrile
;
_journal_coeditor_code NG5170
_journal_issue 7
_journal_name_full 'Acta Crystallographica Section E'
_journal_page_first o1801
_journal_paper_doi 10.1107/S1600536811023592
_journal_volume 67
_journal_year 2011
_chemical_formula_iupac 'C8 H10 N2'
_chemical_formula_moiety 'C8 H10 N2'
_chemical_formula_sum 'C8 H10 N2'
_chemical_formula_weight 134.18
_chemical_name_systematic
;
cyclohexane-1,1-dicarbonitrile
;
_space_group_IT_number 14
_symmetry_cell_setting monoclinic
_symmetry_space_group_name_Hall '-P 2yn'
_symmetry_space_group_name_H-M 'P 1 21/n 1'
_atom_sites_solution_hydrogens difmap
_atom_sites_solution_primary direct
_atom_sites_solution_secondary difmap
_audit_creation_method SHELXL-97
_cell_angle_alpha 90.00
_cell_angle_beta 92.6620(10)
_cell_angle_gamma 90.00
_cell_formula_units_Z 4
_cell_length_a 8.9300(5)
_cell_length_b 8.3656(5)
_cell_length_c 9.8725(6)
_cell_measurement_reflns_used 2571
_cell_measurement_temperature 100(2)
_cell_measurement_theta_max 33.06
_cell_measurement_theta_min 3.01
_cell_volume 736.73(8)
_computing_cell_refinement 'SAINT (Bruker, 2005)'
_computing_data_collection 'APEX2 (Bruker, 2005)'
_computing_data_reduction 'SAINT (Bruker, 2005)'
_computing_molecular_graphics 'ORTEP-3 for Windows (Farrugia, 1997)'
_computing_publication_material 'WinGX (Farrugia, 1999)'
_computing_structure_refinement 'SHELXL97 (Sheldrick, 2008)'
_computing_structure_solution 'SHELXS97 (Sheldrick, 2008)'
_diffrn_ambient_temperature 100(2)
_diffrn_measured_fraction_theta_full 0.997
_diffrn_measured_fraction_theta_max 0.997
_diffrn_measurement_device_type 'Bruker APEXII CCD'
_diffrn_measurement_method '\f and \w'
_diffrn_radiation_monochromator graphite
_diffrn_radiation_source 'fine-focus sealed tube'
_diffrn_radiation_type MoK\a
_diffrn_radiation_wavelength 0.71073
_diffrn_reflns_av_R_equivalents 0.0334
_diffrn_reflns_av_sigmaI/netI 0.0335
_diffrn_reflns_limit_h_max 13
_diffrn_reflns_limit_h_min -13
_diffrn_reflns_limit_k_max 12
_diffrn_reflns_limit_k_min -12
_diffrn_reflns_limit_l_max 14
_diffrn_reflns_limit_l_min -15
_diffrn_reflns_number 9584
_diffrn_reflns_theta_full 33.16
_diffrn_reflns_theta_max 33.16
_diffrn_reflns_theta_min 3.01
_exptl_absorpt_coefficient_mu 0.075
_exptl_absorpt_correction_T_max 0.9780
_exptl_absorpt_correction_T_min 0.9780
_exptl_absorpt_correction_type multi-scan
_exptl_absorpt_process_details '(SADABS; Sheldrick, 2001)'
_exptl_crystal_colour colourless
_exptl_crystal_density_diffrn 1.210
_exptl_crystal_density_method 'not measured'
_exptl_crystal_description prism
_exptl_crystal_F_000 288
_exptl_crystal_size_max 0.30
_exptl_crystal_size_mid 0.30
_exptl_crystal_size_min 0.30
_refine_diff_density_max 0.308
_refine_diff_density_min -0.205
_refine_ls_extinction_method none
_refine_ls_goodness_of_fit_ref 1.032
_refine_ls_hydrogen_treatment constr
_refine_ls_matrix_type full
_refine_ls_number_parameters 91
_refine_ls_number_reflns 2794
_refine_ls_number_restraints 0
_refine_ls_restrained_S_all 1.032
_refine_ls_R_factor_all 0.0547
_refine_ls_R_factor_gt 0.0399
_refine_ls_shift/su_max 0.000
_refine_ls_shift/su_mean 0.000
_refine_ls_structure_factor_coef Fsqd
_refine_ls_weighting_details 'calc w=1/[\s^2^(Fo^2^)+(0.0492P)^2^+0.1357P] where P=(Fo^2^+2Fc^2^)/3'
_refine_ls_weighting_scheme calc
_refine_ls_wR_factor_gt 0.0972
_refine_ls_wR_factor_ref 0.1052
_reflns_number_gt 2236
_reflns_number_total 2794
_reflns_threshold_expression I>2\s(I)
_cod_data_source_file ng5170.cif
_cod_data_source_block I
_cod_original_sg_symbol_H-M 'P 21/n'
_cod_database_code 2230810
_cod_database_fobs_code 2230810

loop_
_symmetry_equiv_pos_as_xyz
'x, y, z'
'-x+1/2, y+1/2, -z+1/2'
'-x, -y, -z'
'x-1/2, -y-1/2, z-1/2'

loop_
_atom_site_type_symbol
_atom_site_label
_atom_site_fract_x
_atom_site_fract_y
_atom_site_fract_z
_atom_site_U_iso_or_equiv
_atom_site_adp_type
_atom_site_calc_flag
_atom_site_refinement_flags
_atom_site_occupancy
_atom_site_symmetry_multiplicity
_atom_site_disorder_assembly
_atom_site_disorder_group
N N1 0.36573(9) -0.12113(9) 0.57950(8) 0.02114(17) Uani d . 1 1 . .
N N2 -0.02890(8) 0.15605(9) 0.63201(8) 0.01948(16) Uani d . 1 1 . .
C C1 0.24232(8) 0.16105(9) 0.53895(8) 0.01226(14) Uani d . 1 1 . .
C C2 0.23203(9) 0.19844(9) 0.38467(8) 0.01370(15) Uani d . 1 1 . .
H H2A 0.3327 0.1888 0.3476 0.016 Uiso calc R 1 1 . .
H H2B 0.1652 0.1197 0.3376 0.016 Uiso calc R 1 1 . .
C C3 0.17144(9) 0.36675(10) 0.35831(9) 0.01563(16) Uani d . 1 1 . .
H H3A 0.0672 0.3734 0.3878 0.019 Uiso calc R 1 1 . .
H H3B 0.1701 0.3895 0.2598 0.019 Uiso calc R 1 1 . .
C C4 0.26762(9) 0.49156(9) 0.43440(9) 0.01663(16) Uani d . 1 1 . .
H H4A 0.2237 0.5990 0.4185 0.020 Uiso calc R 1 1 . .
H H4B 0.3697 0.4915 0.3992 0.020 Uiso calc R 1 1 . .
C C5 0.27741(9) 0.45676(10) 0.58644(8) 0.01565(16) Uani d . 1 1 . .
H H5A 0.3437 0.5367 0.6326 0.019 Uiso calc R 1 1 . .
H H5B 0.1765 0.4671 0.6230 0.019 Uiso calc R 1 1 . .
C C6 0.33813(9) 0.28925(9) 0.61680(8) 0.01401(15) Uani d . 1 1 . .
H H6A 0.3367 0.2685 0.7155 0.017 Uiso calc R 1 1 . .
H H6B 0.4433 0.2823 0.5898 0.017 Uiso calc R 1 1 . .
C C7 0.30994(9) 0.00103(10) 0.56201(8) 0.01494(15) Uani d . 1 1 . .
C C8 0.08948(9) 0.15673(9) 0.59186(8) 0.01406(15) Uani d . 1 1 . .

loop_
_atom_site_aniso_label
_atom_site_aniso_U_11
_atom_site_aniso_U_22
_atom_site_aniso_U_33
_atom_site_aniso_U_12
_atom_site_aniso_U_13
_atom_site_aniso_U_23
N1 0.0225(3) 0.0166(3) 0.0245(4) 0.0026(3) 0.0035(3) 0.0023(3)
N2 0.0181(3) 0.0193(3) 0.0213(4) -0.0012(3) 0.0039(3) -0.0003(3)
C1 0.0127(3) 0.0109(3) 0.0134(3) 0.0006(2) 0.0021(2) 0.0006(2)
C2 0.0170(3) 0.0128(3) 0.0115(3) -0.0012(3) 0.0017(3) -0.0003(3)
C3 0.0179(3) 0.0144(3) 0.0145(3) 0.0001(3) -0.0010(3) 0.0019(3)
C4 0.0214(4) 0.0116(3) 0.0169(4) -0.0007(3) 0.0006(3) 0.0011(3)
C5 0.0188(3) 0.0124(3) 0.0157(4) 0.0003(3) 0.0003(3) -0.0021(3)
C6 0.0141(3) 0.0136(3) 0.0141(3) -0.0002(2) -0.0007(3) -0.0009(3)
C7 0.0156(3) 0.0143(3) 0.0152(4) -0.0005(3) 0.0032(3) 0.0007(3)
C8 0.0161(3) 0.0125(3) 0.0136(3) -0.0002(3) 0.0009(3) 0.0004(3)

loop_
_atom_type_symbol
_atom_type_description
_atom_type_scat_dispersion_real
_atom_type_scat_dispersion_imag
_atom_type_scat_source
C C 0.0033 0.0016 'International Tables Vol C Tables 4.2.6.8 and 6.1.1.4'
H H 0.0000 0.0000 'International Tables Vol C Tables 4.2.6.8 and 6.1.1.4'
N N 0.0061 0.0033 'International Tables Vol C Tables 4.2.6.8 and 6.1.1.4'

loop_
_geom_angle_atom_site_label_1
_geom_angle_atom_site_label_2
_geom_angle_atom_site_label_3
_geom_angle_site_symmetry_1
_geom_angle_site_symmetry_3
_geom_angle
_geom_angle_publ_flag
C7 C1 C8 . . 107.39(6) ?
C7 C1 C6 . . 109.67(6) ?
C8 C1 C6 . . 109.70(6) ?
C7 C1 C2 . . 109.73(6) ?
C8 C1 C2 . . 109.66(6) ?
C6 C1 C2 . . 110.63(6) ?
C3 C2 C1 . . 110.93(6) ?
C3 C2 H2A . . 109.5 ?
C1 C2 H2A . . 109.5 ?
C3 C2 H2B . . 109.5 ?
C1 C2 H2B . . 109.5 ?
H2A C2 H2B . . 108.0 ?
C2 C3 C4 . . 111.10(6) ?
C2 C3 H3A . . 109.4 ?
C4 C3 H3A . . 109.4 ?
C2 C3 H3B . . 109.4 ?
C4 C3 H3B . . 109.4 ?
H3A C3 H3B . . 108.0 ?
C3 C4 C5 . . 110.99(7) ?
C3 C4 H4A . . 109.4 ?
C5 C4 H4A . . 109.4 ?
C3 C4 H4B . . 109.4 ?
C5 C4 H4B . . 109.4 ?
H4A C4 H4B . . 108.0 ?
C6 C5 C4 . . 111.80(7) ?
C6 C5 H5A . . 109.3 ?
C4 C5 H5A . . 109.3 ?
C6 C5 H5B . . 109.3 ?
C4 C5 H5B . . 109.3 ?
H5A C5 H5B . . 107.9 ?
C5 C6 C1 . . 110.74(6) ?
C5 C6 H6A . . 109.5 ?
C1 C6 H6A . . 109.5 ?
C5 C6 H6B . . 109.5 ?
C1 C6 H6B . . 109.5 ?
H6A C6 H6B . . 108.1 ?
N1 C7 C1 . . 178.29(8) ?
N2 C8 C1 . . 178.83(8) ?

loop_
_geom_bond_atom_site_label_1
_geom_bond_atom_site_label_2
_geom_bond_site_symmetry_2
_geom_bond_distance
_geom_bond_publ_flag
N1 C7 . 1.1465(11) ?
N2 C8 . 1.1462(11) ?
C1 C7 . 1.4818(11) ?
C1 C8 . 1.4843(11) ?
C1 C6 . 1.5530(11) ?
C1 C2 . 1.5535(11) ?
C2 C3 . 1.5265(11) ?
C2 H2A . 0.9900 ?
C2 H2B . 0.9900 ?
C3 C4 . 1.5272(11) ?
C3 H3A . 0.9900 ?
C3 H3B . 0.9900 ?
C4 C5 . 1.5275(12) ?
C4 H4A . 0.9900 ?
C4 H4B . 0.9900 ?
C5 C6 . 1.5272(11) ?
C5 H5A . 0.9900 ?
C5 H5B . 0.9900 ?
C6 H6A . 0.9900 ?
C6 H6B . 0.9900 ?

loop_
_geom_torsion_atom_site_label_1
_geom_torsion_atom_site_label_2
_geom_torsion_atom_site_label_3
_geom_torsion_atom_site_label_4
_geom_torsion_site_symmetry_1
_geom_torsion_site_symmetry_2
_geom_torsion_site_symmetry_3
_geom_torsion_site_symmetry_4
_geom_torsion
_geom_torsion_publ_flag
C7 C1 C2 C3 . . . . -176.59(6) ?
C8 C1 C2 C3 . . . . 65.69(8) ?
C6 C1 C2 C3 . . . . -55.45(8) ?
C1 C2 C3 C4 . . . . 56.61(9) ?
C2 C3 C4 C5 . . . . -56.87(9) ?
C3 C4 C5 C6 . . . . 56.58(9) ?
C4 C5 C6 C1 . . . . -55.55(9) ?
C7 C1 C6 C5 . . . . 175.84(7) ?
C8 C1 C6 C5 . . . . -66.44(8) ?
C2 C1 C6 C5 . . . . 54.66(8) ?
C8 C1 C7 N1 . . . . -161(3) ?
C6 C1 C7 N1 . . . . -42(3) ?
C2 C1 C7 N1 . . . . 80(3) ?
C7 C1 C8 N2 . . . . -18E1(10) ?
C6 C1 C8 N2 . . . . 62(4) ?
C2 C1 C8 N2 . . . . -60(4) ?

loop_
_cod_related_entry_id
_cod_related_entry_database
_cod_related_entry_code
1 ChemSpider 473985
